data_2235323
loop_
_publ_author_name
'Ioannou, Savvas'
'Moushi, Eleni'

_publ_section_title
;
 2,4-Dioxa-\l^6^-thiatetracyclo[5.3.1.1^5,9^.0^1,5^]dodecane-3,3-dione
;
_journal_coeditor_code ZJ2070
_journal_issue 6
_journal_name_full 'Acta Crystallographica Section E'
_journal_page_first o1719
_journal_paper_doi 10.1107/S160053681202079X
_journal_volume 68
_journal_year 2012
_chemical_formula_iupac 'C9 H12 O4 S'
_chemical_formula_moiety 'C9 H12 O4 S'
_chemical_formula_sum 'C9 H12 O4 S'
_chemical_formula_weight 216.25
_chemical_name_systematic
;
2,4-Dioxa-\l^6^-thiatetracyclo[5.3.1.1^5,9^.0^1,5^]dodecane-3,3-dione
;
_space_group_IT_number 14
_symmetry_cell_setting monoclinic
_symmetry_space_group_name_Hall '-P 2yn'
_symmetry_space_group_name_H-M 'P 1 21/n 1'
_atom_sites_solution_hydrogens geom
_atom_sites_solution_primary direct
_atom_sites_solution_secondary difmap
_audit_creation_method SHELXL-97
_cell_angle_alpha 90.00
_cell_angle_beta 95.410(4)
_cell_angle_gamma 90.00
_cell_formula_units_Z 4
_cell_length_a 7.6571(3)
_cell_length_b 13.0442(6)
_cell_length_c 9.1755(4)
_cell_measurement_reflns_used 3034
_cell_measurement_temperature 100(2)
_cell_measurement_theta_max 28.8106
_cell_measurement_theta_min 3.0889
_cell_volume 912.37(7)
_computing_cell_refinement 'CrysAlis RED (Oxford Diffraction, 2008)'
_computing_data_collection 'CrysAlis CCD (Oxford Diffraction, 2008)'
_computing_data_reduction 'CrysAlis RED (Oxford Diffraction, 2008)'
_computing_molecular_graphics 'DIAMOND (Brandenburg, 2006) and Mercury (Macrae <i>et al.</i>, 2006)'
_computing_publication_material 'WinGX (Farrugia, 1999) and publCIF (Westrip, 2010)'
_computing_structure_refinement 'SHELXL97 (Sheldrick, 2008)'
_computing_structure_solution 'SHELXS97 (Sheldrick, 2008)'
_diffrn_ambient_temperature 100(2)
_diffrn_detector_area_resol_mean 10.4223
_diffrn_measured_fraction_theta_full 0.998
_diffrn_measured_fraction_theta_max 0.998
_diffrn_measurement_device_type 'Oxford Diffraction SuperNova Dual Cu at zero Atlas'
_diffrn_measurement_method '\w scans'
_diffrn_radiation_monochromator mirror
_diffrn_radiation_source 'SuperNova (Mo) X-ray Source'
_diffrn_radiation_type MoK\a
_diffrn_radiation_wavelength 0.71073
_diffrn_reflns_av_R_equivalents 0.0358
_diffrn_reflns_av_sigmaI/netI 0.0340
_diffrn_reflns_limit_h_max 9
_diffrn_reflns_limit_h_min -9
_diffrn_reflns_limit_k_max 15
_diffrn_reflns_limit_k_min -14
_diffrn_reflns_limit_l_max 10
_diffrn_reflns_limit_l_min -10
_diffrn_reflns_number 5195
_diffrn_reflns_theta_full 25.00
_diffrn_reflns_theta_max 25.00
_diffrn_reflns_theta_min 3.10
_exptl_absorpt_coefficient_mu 0.339
_exptl_absorpt_correction_T_max 1.00000
_exptl_absorpt_correction_T_min 0.80286
_exptl_absorpt_correction_type multi-scan
_exptl_absorpt_process_details '(CrysAlis RED; Oxford Diffraction, 2008)'
_exptl_crystal_colour Colorless
_exptl_crystal_density_diffrn 1.574
_exptl_crystal_density_method 'not measured'
_exptl_crystal_description Needle
_exptl_crystal_F_000 456
_exptl_crystal_size_max 0.05
_exptl_crystal_size_mid 0.03
_exptl_crystal_size_min 0.02
_refine_diff_density_max 0.304
_refine_diff_density_min -0.362
_refine_ls_extinction_method none
_refine_ls_goodness_of_fit_ref 1.017
_refine_ls_hydrogen_treatment constr
_refine_ls_matrix_type full
_refine_ls_number_parameters 127
_refine_ls_number_reflns 1596
_refine_ls_number_restraints 0
_refine_ls_restrained_S_all 1.017
_refine_ls_R_factor_all 0.0424
_refine_ls_R_factor_gt 0.0359
_refine_ls_shift/su_max 0.000
_refine_ls_shift/su_mean 0.000
_refine_ls_structure_factor_coef Fsqd
_refine_ls_weighting_details 'calc w=1/[\s^2^(Fo^2^)+(0.0463P)^2^+0.8407P] where P=(Fo^2^+2Fc^2^)/3'
_refine_ls_weighting_scheme calc
_refine_ls_wR_factor_gt 0.0935
_refine_ls_wR_factor_ref 0.0972
_reflns_number_gt 1389
_reflns_number_total 1596
_reflns_threshold_expression I>2sigma(I)
_cod_data_source_file zj2070.cif
_cod_data_source_block I
_cod_original_sg_symbol_H-M 'P 21/n'
_cod_database_code 2235323
_cod_database_fobs_code 2235323

loop_
_symmetry_equiv_pos_as_xyz
'x, y, z'
'-x+1/2, y+1/2, -z+1/2'
'-x, -y, -z'
'x-1/2, -y-1/2, z-1/2'

loop_
_atom_site_type_symbol
_atom_site_label
_atom_site_fract_x
_atom_site_fract_y
_atom_site_fract_z
_atom_site_U_iso_or_equiv
_atom_site_adp_type
_atom_site_calc_flag
_atom_site_refinement_flags
_atom_site_occupancy
_atom_site_symmetry_multiplicity
S S1 -0.10031(6) 0.20071(4) 0.77561(6) 0.01630(19) Uani d . 1 1
O O1 -0.05353(18) 0.13375(11) 0.64114(16) 0.0169(4) Uani d . 1 1
O O2 0.09088(18) 0.23740(11) 0.83001(17) 0.0175(4) Uani d . 1 1
O O3 -0.20095(19) 0.28604(12) 0.72290(18) 0.0224(4) Uani d . 1 1
O O4 -0.16597(19) 0.13680(12) 0.88353(17) 0.0226(4) Uani d . 1 1
C C1 0.4547(3) 0.01132(17) 0.7302(2) 0.0185(5) Uani d . 1 1
H H1A 0.5641 0.0202 0.7913 0.022 Uiso calc R 1 1
H H1B 0.4684 -0.0465 0.6658 0.022 Uiso calc R 1 1
C C2 0.3060(3) -0.01186(16) 0.8282(2) 0.0177(5) Uani d . 1 1
H H2 0.3305 -0.0733 0.8881 0.021 Uiso calc R 1 1
C C3 0.1296(3) -0.01977(16) 0.7334(2) 0.0170(5) Uani d . 1 1
H H3A 0.1327 -0.0705 0.6564 0.020 Uiso calc R 1 1
H H3B 0.0330 -0.0344 0.7914 0.020 Uiso calc R 1 1
C C4 0.1219(3) 0.08940(16) 0.6732(2) 0.0147(5) Uani d . 1 1
C C5 0.2365(3) 0.09867(17) 0.5474(2) 0.0178(5) Uani d . 1 1
H H5A 0.2076 0.1589 0.4879 0.021 Uiso calc R 1 1
H H5B 0.2300 0.0380 0.4860 0.021 Uiso calc R 1 1
C C6 0.4163(3) 0.10886(17) 0.6370(2) 0.0180(5) Uani d . 1 1
H H6 0.5104 0.1242 0.5750 0.022 Uiso calc R 1 1
C C7 0.3780(3) 0.19974(17) 0.7360(3) 0.0181(5) Uani d . 1 1
H H7A 0.4735 0.2121 0.8111 0.022 Uiso calc R 1 1
H H7B 0.3524 0.2620 0.6803 0.022 Uiso calc R 1 1
C C8 0.2171(3) 0.15760(16) 0.7992(2) 0.0153(5) Uani d . 1 1
C C9 0.2700(3) 0.08211(17) 0.9218(2) 0.0189(5) Uani d . 1 1
H H9A 0.1757 0.0698 0.9831 0.023 Uiso calc R 1 1
H H9B 0.3742 0.1043 0.9819 0.023 Uiso calc R 1 1

loop_
_atom_site_aniso_label
_atom_site_aniso_U_11
_atom_site_aniso_U_22
_atom_site_aniso_U_33
_atom_site_aniso_U_12
_atom_site_aniso_U_13
_atom_site_aniso_U_23
S1 0.0148(3) 0.0156(3) 0.0191(3) 0.0000(2) 0.0042(2) -0.0004(2)
O1 0.0144(7) 0.0174(8) 0.0187(8) 0.0018(6) 0.0006(6) -0.0029(6)
O2 0.0150(7) 0.0138(8) 0.0239(9) 0.0009(6) 0.0027(6) -0.0052(7)
O3 0.0209(8) 0.0200(9) 0.0269(10) 0.0054(7) 0.0048(7) 0.0023(7)
O4 0.0223(8) 0.0237(9) 0.0229(9) -0.0025(7) 0.0076(6) 0.0031(7)
C1 0.0188(11) 0.0159(11) 0.0210(12) 0.0020(9) 0.0026(9) -0.0014(9)
C2 0.0210(11) 0.0120(11) 0.0196(12) 0.0014(9) 0.0005(9) 0.0040(9)
C3 0.0184(11) 0.0132(11) 0.0196(12) -0.0017(9) 0.0037(8) -0.0004(9)
C4 0.0116(10) 0.0132(11) 0.0191(12) -0.0001(9) -0.0001(8) -0.0010(9)
C5 0.0209(11) 0.0169(11) 0.0159(12) 0.0022(9) 0.0036(9) 0.0005(9)
C6 0.0165(10) 0.0161(11) 0.0225(12) -0.0006(9) 0.0075(9) 0.0004(9)
C7 0.0156(11) 0.0155(12) 0.0236(13) -0.0016(9) 0.0037(9) -0.0011(9)
C8 0.0148(10) 0.0124(11) 0.0189(12) 0.0007(9) 0.0037(8) -0.0035(9)
C9 0.0185(10) 0.0222(12) 0.0158(12) 0.0001(10) 0.0007(8) 0.0006(10)

loop_
_atom_type_symbol
_atom_type_description
_atom_type_scat_dispersion_real
_atom_type_scat_dispersion_imag
_atom_type_scat_source
C C 0.0033 0.0016 'International Tables Vol C Tables 4.2.6.8 and 6.1.1.4'
H H 0.0000 0.0000 'International Tables Vol C Tables 4.2.6.8 and 6.1.1.4'
O O 0.0106 0.0060 'International Tables Vol C Tables 4.2.6.8 and 6.1.1.4'
S S 0.1246 0.1234 'International Tables Vol C Tables 4.2.6.8 and 6.1.1.4'

loop_
_geom_angle_atom_site_label_1
_geom_angle_atom_site_label_2
_geom_angle_atom_site_label_3
_geom_angle
O3 S1 O4 118.88(9)
O3 S1 O2 109.24(9)
O4 S1 O2 109.66(9)
O3 S1 O1 108.94(9)
O4 S1 O1 109.92(9)
O2 S1 O1 98.22(8)
C4 O1 S1 109.39(12)
C8 O2 S1 109.44(12)
C6 C1 C2 111.76(17)
C6 C1 H1A 109.3
C2 C1 H1A 109.3
C6 C1 H1B 109.3
C2 C1 H1B 109.3
H1A C1 H1B 107.9
C9 C2 C3 100.12(16)
C9 C2 C1 110.47(17)
C3 C2 C1 109.83(18)
C9 C2 H2 111.9
C3 C2 H2 111.9
C1 C2 H2 111.9
C4 C3 C2 98.27(16)
C4 C3 H3A 112.1
C2 C3 H3A 112.1
C4 C3 H3B 112.1
C2 C3 H3B 112.1
H3A C3 H3B 109.8
O1 C4 C5 113.56(17)
O1 C4 C3 116.37(16)
C5 C4 C3 110.08(18)
O1 C4 C8 105.98(16)
C5 C4 C8 104.54(16)
C3 C4 C8 105.15(17)
C4 C5 C6 98.78(17)
C4 C5 H5A 112.0
C6 C5 H5A 112.0
C4 C5 H5B 112.0
C6 C5 H5B 112.0
H5A C5 H5B 109.7
C7 C6 C5 99.84(16)
C7 C6 C1 110.17(18)
C5 C6 C1 109.73(18)
C7 C6 H6 112.2
C5 C6 H6 112.2
C1 C6 H6 112.2
C8 C7 C6 98.85(17)
C8 C7 H7A 112.0
C6 C7 H7A 112.0
C8 C7 H7B 112.0
C6 C7 H7B 112.0
H7A C7 H7B 109.7
O2 C8 C7 113.03(17)
O2 C8 C9 116.85(17)
C7 C8 C9 110.41(17)
O2 C8 C4 105.88(15)
C7 C8 C4 105.08(17)
C9 C8 C4 104.40(16)
C8 C9 C2 98.76(17)
C8 C9 H9A 112.0
C2 C9 H9A 112.0
C8 C9 H9B 112.0
C2 C9 H9B 112.0
H9A C9 H9B 109.7

loop_
_geom_bond_atom_site_label_1
_geom_bond_atom_site_label_2
_geom_bond_distance
S1 O3 1.4129(16)
S1 O4 1.4221(16)
S1 O2 1.5759(15)
S1 O1 1.5801(15)
O1 C4 1.466(2)
O2 C8 1.466(2)
C1 C6 1.546(3)
C1 C2 1.546(3)
C1 H1A 0.9700
C1 H1B 0.9700
C2 C9 1.536(3)
C2 C3 1.540(3)
C2 H2 0.9800
C3 C4 1.526(3)
C3 H3A 0.9700
C3 H3B 0.9700
C4 C5 1.520(3)
C4 C8 1.581(3)
C5 C6 1.541(3)
C5 H5A 0.9700
C5 H5B 0.9700
C6 C7 1.538(3)
C6 H6 0.9800
C7 C8 1.514(3)
C7 H7A 0.9700
C7 H7B 0.9700
C8 C9 1.521(3)
C9 H9A 0.9700
C9 H9B 0.9700
